data_7039101
loop_
_publ_author_name
'Wang, Peng'
'Hao, Xiaomin'
'Cheng, Jianhua'
'Chao, Jianbin'
'Chen, Xia'

_publ_section_title
;
 Aluminum chelates supported by \b-quinolyl enolate ligands: synthesis and
 ROP of \e-CL.
;
_journal_issue 22
_journal_name_full 'Dalton transactions (Cambridge, England : 2003)'
_journal_page_first 9088
_journal_page_last 9096
_journal_paper_doi 10.1039/c6dt00001k
_journal_volume 45
_journal_year 2016
_chemical_formula_sum 'C17 H22 Al N O'
_chemical_formula_weight 283.34
_chemical_name_systematic
; 
 ? 
;
_space_group_IT_number 14
_symmetry_cell_setting monoclinic
_symmetry_space_group_name_Hall '-P 2yn'
_symmetry_space_group_name_H-M 'P 1 21/n 1'
_atom_sites_solution_hydrogens geom
_atom_sites_solution_primary direct
_atom_sites_solution_secondary difmap
_audit_creation_method SHELXL-97
_audit_update_record
;
2015-12-20 deposited with the CCDC.
2016-04-25 downloaded from the CCDC.
;
_cell_angle_alpha 90.00
_cell_angle_beta 101.02(3)
_cell_angle_gamma 90.00
_cell_formula_units_Z 4
_cell_length_a 8.4914(17)
_cell_length_b 13.955(3)
_cell_length_c 14.174(3)
_cell_measurement_reflns_used 9904
_cell_measurement_temperature 200(2)
_cell_measurement_theta_max 28.3665
_cell_measurement_theta_min 2.9195
_cell_volume 1648.6(6)
_computing_cell_refinement 'Bruker SAINT'
_computing_data_collection 'Bruker APEX2'
_computing_data_reduction 'Bruker SAINT'
_computing_molecular_graphics 'Bruker SHELXTL'
_computing_publication_material 'Bruker SHELXTL'
_computing_structure_refinement 'SHELXL-97 (Sheldrick, 1997)'
_computing_structure_solution 'SHELXS-97 (Sheldrick, 1990)'
_diffrn_ambient_temperature 200(2)
_diffrn_measured_fraction_theta_full 0.999
_diffrn_measured_fraction_theta_max 0.999
_diffrn_measurement_device_type 'Bruker APEX-II CCD'
_diffrn_measurement_method '\f and \w scans'
_diffrn_radiation_monochromator graphite
_diffrn_radiation_source 'fine-focus sealed tube'
_diffrn_radiation_type MoK\a
_diffrn_radiation_wavelength 0.71073
_diffrn_reflns_av_R_equivalents 0.0346
_diffrn_reflns_av_sigmaI/netI 0.0206
_diffrn_reflns_limit_h_max 10
_diffrn_reflns_limit_h_min -10
_diffrn_reflns_limit_k_max 15
_diffrn_reflns_limit_k_min -16
_diffrn_reflns_limit_l_max 16
_diffrn_reflns_limit_l_min -16
_diffrn_reflns_number 27725
_diffrn_reflns_theta_full 25.05
_diffrn_reflns_theta_max 25.05
_diffrn_reflns_theta_min 2.85
_exptl_absorpt_coefficient_mu 0.119
_exptl_absorpt_correction_T_max 0.9766
_exptl_absorpt_correction_T_min 0.9652
_exptl_absorpt_correction_type multi-scan
_exptl_crystal_colour yellow
_exptl_crystal_density_diffrn 1.142
_exptl_crystal_density_method 'not measured'
_exptl_crystal_description block
_exptl_crystal_F_000 608
_exptl_crystal_size_max 0.30
_exptl_crystal_size_mid 0.25
_exptl_crystal_size_min 0.20
_refine_diff_density_max 0.231
_refine_diff_density_min -0.330
_refine_diff_density_rms 0.051
_refine_ls_extinction_method none
_refine_ls_goodness_of_fit_ref 1.028
_refine_ls_hydrogen_treatment mixed
_refine_ls_matrix_type full
_refine_ls_number_parameters 186
_refine_ls_number_reflns 2915
_refine_ls_number_restraints 0
_refine_ls_restrained_S_all 1.028
_refine_ls_R_factor_all 0.0559
_refine_ls_R_factor_gt 0.0418
_refine_ls_shift/su_max 0.001
_refine_ls_shift/su_mean 0.000
_refine_ls_structure_factor_coef Fsqd
_refine_ls_weighting_details 'calc w=1/[\s^2^(Fo^2^)+(0.1200P)^2^+0.2070P] where P=(Fo^2^+2Fc^2^)/3'
_refine_ls_weighting_scheme calc
_refine_ls_wR_factor_gt 0.1338
_refine_ls_wR_factor_ref 0.1576
_reflns_number_gt 2399
_reflns_number_total 2915
_reflns_threshold_expression >2sigma(I)
_cod_data_source_file c6dt00001k2.cif
_cod_data_source_block 2b
_cod_depositor_comments
;
The following automatic conversions were performed:

'_symmetry_cell_setting' value 'Monoclinic' changed to 'monoclinic'
according to
/usr/data/users/saulius/crontab/automatic-downloads/rss-feeds/RSC/lib/dictionaries/cif_core.dic
dictionary named 'cif_core.dic' version 2.4.2 from 2011-04-26.

Automatic conversion script
Id: cif_fix_values 4268 2015-11-12 08:31:59Z antanas 

 Adding full bibliography for 7039100--7039104.cif.
;
_cod_original_sg_symbol_H-M P21/n
_cod_database_code 7039101

loop_
_symmetry_equiv_pos_as_xyz
'x, y, z'
'-x+1/2, y+1/2, -z+1/2'
'-x, -y, -z'
'x-1/2, -y-1/2, z-1/2'

loop_
_atom_site_label
_atom_site_type_symbol
_atom_site_fract_x
_atom_site_fract_y
_atom_site_fract_z
_atom_site_U_iso_or_equiv
_atom_site_adp_type
_atom_site_occupancy
_atom_site_symmetry_multiplicity
_atom_site_calc_flag
_atom_site_refinement_flags
Al1 Al 1.13649(6) 0.39820(4) 0.75983(4) 0.0270(2) Uani 1 1 d .
N1 N 1.01627(17) 0.39546(9) 0.86620(10) 0.0211(4) Uani 1 1 d .
O1 O 0.99642(16) 0.46933(11) 0.68010(10) 0.0404(4) Uani 1 1 d .
C11 C 0.8684(2) 0.51422(12) 0.69628(13) 0.0262(4) Uani 1 1 d .
C10 C 0.8108(2) 0.50215(13) 0.77847(13) 0.0266(4) Uani 1 1 d .
H10 H 0.7169 0.5350 0.7822 0.032 Uiso 1 1 calc R
C2 C 0.7916(2) 0.44193(13) 0.93732(13) 0.0285(4) Uani 1 1 d .
H2 H 0.6974 0.4771 0.9329 0.034 Uiso 1 1 calc R
C4 C 0.9881(2) 0.33615(12) 1.02465(12) 0.0263(4) Uani 1 1 d .
C9 C 1.0726(2) 0.34209(12) 0.94859(11) 0.0234(4) Uani 1 1 d .
C3 C 0.8441(2) 0.38940(12) 1.01626(13) 0.0286(5) Uani 1 1 d .
H3 H 0.7860 0.3879 1.0656 0.034 Uiso 1 1 calc R
C1 C 0.8774(2) 0.44493(12) 0.85983(12) 0.0224(4) Uani 1 1 d .
C12 C 0.7907(2) 0.58053(14) 0.61519(13) 0.0319(5) Uani 1 1 d .
C7 C 1.2725(3) 0.23594(15) 1.03565(14) 0.0388(5) Uani 1 1 d .
H7 H 1.3683 0.2024 1.0397 0.047 Uiso 1 1 calc R
C5 C 1.0485(3) 0.27888(14) 1.10519(13) 0.0351(5) Uani 1 1 d .
H5 H 0.9923 0.2751 1.1553 0.042 Uiso 1 1 calc R
C8 C 1.2180(2) 0.29079(13) 0.95659(13) 0.0310(4) Uani 1 1 d .
H8 H 1.2768 0.2945 0.9077 0.037 Uiso 1 1 calc R
C14 C 0.7578(3) 0.52503(17) 0.52040(15) 0.0491(6) Uani 1 1 d .
H14A H 0.7140 0.5677 0.4689 0.074 Uiso 1 1 calc R
H14B H 0.6825 0.4745 0.5243 0.074 Uiso 1 1 calc R
H14C H 0.8562 0.4981 0.5085 0.074 Uiso 1 1 calc R
C6 C 1.1875(3) 0.22894(15) 1.11102(14) 0.0418(5) Uani 1 1 d .
H6 H 1.2256 0.1907 1.1642 0.050 Uiso 1 1 calc R
C15 C 0.9112(3) 0.66096(16) 0.60848(16) 0.0482(6) Uani 1 1 d .
H15A H 0.9245 0.6997 0.6654 0.072 Uiso 1 1 calc R
H15B H 0.8719 0.6999 0.5532 0.072 Uiso 1 1 calc R
H15C H 1.0126 0.6335 0.6027 0.072 Uiso 1 1 calc R
C17 C 1.1482(3) 0.26971(15) 0.70636(14) 0.0388(5) Uani 1 1 d .
H17A H 1.0514 0.2353 0.7094 0.058 Uiso 1 1 calc R
H17B H 1.2383 0.2361 0.7428 0.058 Uiso 1 1 calc R
H17C H 1.1607 0.2747 0.6406 0.058 Uiso 1 1 calc R
C13 C 0.6335(3) 0.62397(18) 0.63247(17) 0.0495(6) Uani 1 1 d .
H13A H 0.6534 0.6604 0.6910 0.074 Uiso 1 1 calc R
H13B H 0.5585 0.5736 0.6375 0.074 Uiso 1 1 calc R
H13C H 0.5897 0.6652 0.5798 0.074 Uiso 1 1 calc R
C16 C 1.3416(3) 0.46479(18) 0.79942(18) 0.0500(6) Uani 1 1 d .
H16A H 1.4243 0.4305 0.7760 0.075 Uiso 1 1 calc R
H16B H 1.3676 0.4681 0.8683 0.075 Uiso 1 1 calc R
H16C H 1.3333 0.5285 0.7733 0.075 Uiso 1 1 calc R

loop_
_atom_site_aniso_label
_atom_site_aniso_U_11
_atom_site_aniso_U_22
_atom_site_aniso_U_33
_atom_site_aniso_U_23
_atom_site_aniso_U_13
_atom_site_aniso_U_12
Al1 0.0220(4) 0.0303(4) 0.0305(4) 0.0033(2) 0.0099(2) 0.0049(2)
N1 0.0191(8) 0.0204(8) 0.0231(8) -0.0025(5) 0.0019(6) -0.0006(6)
O1 0.0372(9) 0.0531(9) 0.0352(8) 0.0145(6) 0.0177(6) 0.0198(7)
C11 0.0223(9) 0.0242(9) 0.0318(10) 0.0015(7) 0.0042(8) 0.0015(7)
C10 0.0211(9) 0.0262(9) 0.0327(10) -0.0003(7) 0.0056(8) 0.0049(7)
C2 0.0222(10) 0.0321(10) 0.0319(10) -0.0041(8) 0.0069(8) 0.0011(8)
C4 0.0310(10) 0.0237(9) 0.0232(9) -0.0052(7) 0.0030(7) -0.0055(8)
C9 0.0267(10) 0.0200(9) 0.0222(9) -0.0026(7) 0.0013(7) -0.0030(7)
C3 0.0319(11) 0.0305(10) 0.0262(10) -0.0048(7) 0.0125(8) -0.0045(8)
C1 0.0205(9) 0.0207(9) 0.0263(9) -0.0051(7) 0.0052(7) -0.0031(7)
C12 0.0333(11) 0.0323(10) 0.0301(10) 0.0060(8) 0.0062(8) 0.0064(8)
C7 0.0376(12) 0.0390(11) 0.0367(11) -0.0008(9) -0.0010(9) 0.0121(9)
C5 0.0471(13) 0.0342(11) 0.0243(10) 0.0007(8) 0.0076(9) 0.0003(9)
C8 0.0298(10) 0.0337(10) 0.0297(10) -0.0002(8) 0.0057(8) 0.0056(8)
C14 0.0565(15) 0.0516(14) 0.0347(12) 0.0005(10) -0.0022(10) 0.0113(12)
C6 0.0525(14) 0.0408(12) 0.0286(11) 0.0057(9) -0.0008(10) 0.0084(10)
C15 0.0569(15) 0.0424(13) 0.0453(13) 0.0160(10) 0.0097(11) -0.0052(11)
C17 0.0392(12) 0.0434(12) 0.0338(11) -0.0026(9) 0.0070(9) 0.0122(9)
C13 0.0473(14) 0.0541(14) 0.0487(14) 0.0226(11) 0.0129(11) 0.0270(11)
C16 0.0339(12) 0.0504(13) 0.0688(16) 0.0023(12) 0.0177(11) -0.0050(10)

loop_
_atom_type_symbol
_atom_type_description
_atom_type_scat_dispersion_real
_atom_type_scat_dispersion_imag
_atom_type_scat_source
C C 0.0033 0.0016 'International Tables Vol C Tables 4.2.6.8 and 6.1.1.4'
H H 0.0000 0.0000 'International Tables Vol C Tables 4.2.6.8 and 6.1.1.4'
N N 0.0061 0.0033 'International Tables Vol C Tables 4.2.6.8 and 6.1.1.4'
O O 0.0106 0.0060 'International Tables Vol C Tables 4.2.6.8 and 6.1.1.4'
Al Al 0.0645 0.0514 'International Tables Vol C Tables 4.2.6.8 and 6.1.1.4'

loop_
_geom_angle_atom_site_label_1
_geom_angle_atom_site_label_2
_geom_angle_atom_site_label_3
_geom_angle
O1 Al1 C17 110.04(8)
O1 Al1 C16 111.54(10)
C17 Al1 C16 115.94(10)
O1 Al1 N1 96.63(6)
C17 Al1 N1 110.48(8)
C16 Al1 N1 110.56(9)
C1 N1 C9 118.96(15)
C1 N1 Al1 120.62(12)
C9 N1 Al1 120.41(11)
C11 O1 Al1 129.13(12)
O1 C11 C10 122.49(16)
O1 C11 C12 114.35(16)
C10 C11 C12 123.16(16)
C11 C10 C1 127.63(16)
C3 C2 C1 121.32(17)
C9 C4 C5 119.68(17)
C9 C4 C3 117.59(16)
C5 C4 C3 122.73(17)
N1 C9 C4 122.09(16)
N1 C9 C8 119.59(16)
C4 C9 C8 118.31(16)
C2 C3 C4 120.08(17)
N1 C1 C10 122.98(16)
N1 C1 C2 119.92(16)
C10 C1 C2 117.10(16)
C11 C12 C13 112.71(16)
C11 C12 C14 109.57(16)
C13 C12 C14 108.86(19)
C11 C12 C15 107.02(16)
C13 C12 C15 109.47(18)
C14 C12 C15 109.14(18)
C8 C7 C6 121.45(19)
C6 C5 C4 121.18(19)
C7 C8 C9 120.32(18)
C5 C6 C7 119.04(18)

loop_
_geom_bond_atom_site_label_1
_geom_bond_atom_site_label_2
_geom_bond_distance
Al1 O1 1.7786(15)
Al1 C17 1.957(2)
Al1 C16 1.959(2)
Al1 N1 1.9761(16)
N1 C1 1.354(2)
N1 C9 1.391(2)
O1 C11 1.312(2)
C11 C10 1.358(3)
C11 C12 1.524(2)
C10 C1 1.428(2)
C2 C3 1.341(3)
C2 C1 1.430(2)
C4 C9 1.407(2)
C4 C5 1.407(3)
C4 C3 1.416(3)
C9 C8 1.413(2)
C12 C13 1.528(3)
C12 C14 1.530(3)
C12 C15 1.534(3)
C7 C8 1.363(3)
C7 C6 1.403(3)
C5 C6 1.359(3)
